data_1573801
loop_
_publ_author_name
'Martinez-Fernandez, Lara'
'Wu, Peicong'
'Bao, Lin-Tao'
'Wang, Xueli'
'Zhang, Rui-Hua'
'Wang, Wei'
'Yang, Hai-Bo'
'Chen, Jinquan'
'Improta, Roberto'

_publ_section_title
;
 On the nature of the triplet electronic states of naphthalene dimers.
;
_journal_name_full 'Chemical Science'
_journal_paper_doi 10.1039/D4SC07982E
_journal_year 2025
_chemical_formula_moiety 'C24 H20'
_chemical_formula_sum 'C24 H20'
_chemical_formula_weight 308.40
_space_group_crystal_system orthorhombic
_space_group_IT_number 19
_space_group_name_Hall 'P 2ac 2ab'
_space_group_name_H-M_alt 'P 21 21 21'
_atom_sites_solution_hydrogens geom
_atom_sites_solution_primary dual
_audit_creation_date 2023-01-05
_audit_creation_method
;
Olex2 1.2
(compiled 2018.05.29 svn.r3508 for OlexSys, GUI svn.r5506)
;
_audit_update_record
;
2024-11-25 deposited with the CCDC.	2025-01-28 downloaded from the CCDC.
;
_cell_angle_alpha 90
_cell_angle_beta 90
_cell_angle_gamma 90
_cell_formula_units_Z 4
_cell_length_a 8.4210(17)
_cell_length_b 13.116(3)
_cell_length_c 15.113(3)
_cell_measurement_temperature 293(2)
_cell_volume 1669.2(6)
_computing_molecular_graphics 'Olex2 (Dolomanov et al., 2009)'
_computing_publication_material 'Olex2 (Dolomanov et al., 2009)'
_computing_structure_refinement 'ShelXL (Sheldrick, 2015)'
_computing_structure_solution 'XT (Sheldrick, 2015)'
_diffrn_ambient_temperature 293(2)
_diffrn_measured_fraction_theta_full 0.959
_diffrn_measured_fraction_theta_max 0.963
_diffrn_measurement_device_type 'Bruker APEX-II CCD'
_diffrn_measurement_method '\w scans'
_diffrn_radiation_type MoK\a
_diffrn_radiation_wavelength 0.71073
_diffrn_reflns_av_R_equivalents 0.0673
_diffrn_reflns_av_unetI/netI 0.0677
_diffrn_reflns_Laue_measured_fraction_full 0.959
_diffrn_reflns_Laue_measured_fraction_max 0.963
_diffrn_reflns_limit_h_max 10
_diffrn_reflns_limit_h_min 0
_diffrn_reflns_limit_k_max 16
_diffrn_reflns_limit_k_min -16
_diffrn_reflns_limit_l_max 18
_diffrn_reflns_limit_l_min -18
_diffrn_reflns_number 6049
_diffrn_reflns_point_group_measured_fraction_full 0.960
_diffrn_reflns_point_group_measured_fraction_max 0.960
_diffrn_reflns_theta_full 25.242
_diffrn_reflns_theta_max 26.368
_diffrn_reflns_theta_min 2.056
_diffrn_standards_number 0
_exptl_absorpt_coefficient_mu 0.069
_exptl_absorpt_correction_type none
_exptl_crystal_colour 'clear light colourless'
_exptl_crystal_colour_lustre clear
_exptl_crystal_colour_modifier light
_exptl_crystal_colour_primary colourless
_exptl_crystal_density_diffrn 1.227
_exptl_crystal_description block
_exptl_crystal_F_000 656
_exptl_crystal_size_max 0.05
_exptl_crystal_size_mid 0.035
_exptl_crystal_size_min 0.02
_refine_diff_density_max 0.144
_refine_diff_density_min -0.127
_refine_diff_density_rms 0.027
_refine_ls_abs_structure_details
;
 Flack x determined using 1291 quotients [(I+)-(I-)]/[(I+)+(I-)]
 (Parsons and Flack (2004), Acta Cryst. A60, s61).
;
_refine_ls_abs_structure_Flack 6.6(10)
_refine_ls_extinction_method none
_refine_ls_goodness_of_fit_ref 1.077
_refine_ls_hydrogen_treatment constr
_refine_ls_matrix_type full
_refine_ls_number_parameters 217
_refine_ls_number_reflns 3281
_refine_ls_number_restraints 0
_refine_ls_restrained_S_all 1.077
_refine_ls_R_factor_all 0.0589
_refine_ls_R_factor_gt 0.0573
_refine_ls_shift/su_max 0.000
_refine_ls_shift/su_mean 0.000
_refine_ls_structure_factor_coef Fsqd
_refine_ls_weighting_details 'w=1/[\s^2^(Fo^2^)+(0.0890P)^2^+0.1783P] where P=(Fo^2^+2Fc^2^)/3'
_refine_ls_weighting_scheme calc
_refine_ls_wR_factor_gt 0.1521
_refine_ls_wR_factor_ref 0.1544
_reflns_Friedel_coverage 0.733
_reflns_Friedel_fraction_full 0.961
_reflns_Friedel_fraction_max 0.955
_reflns_number_gt 3128
_reflns_number_total 3281
_reflns_threshold_expression 'I > 2\s(I)'
_cod_data_source_file d4sc07982e2.cif
_cod_data_source_block work
_cod_database_code 1573801
_shelxl_version_number 2013-4
_shelx_space_group_comment
;
The symmetry employed for this shelxl refinement is uniquely defined
by the following loop, which should always be used as a source of
symmetry information in preference to the above space-group names.
They are only intended as comments.
;
_olex2_refinement_description
;
1. Fixed Uiso
 At 1.2 times of:
  All C(H) groups, All C(H,H) groups
2.a Secondary CH2 refined with riding coordinates:
 C18(H18A,H18B), C19(H19A,H19B), C23(H23A,H23B), C24(H24A,H24B)
2.b Aromatic/amide H refined with riding coordinates:
 C5(H5), C6(H6), C9(H9), C10(H10), C12(H12), C13(H13), C14(H14), C15(H15),
 C17(H17), C20(H20), C21(H21), C22(H22)
;
_olex2_submission_special_instructions 'No special instructions were received'

loop_
_space_group_symop_operation_xyz
'x, y, z'
'-x+1/2, -y, z+1/2'
'-x, y+1/2, -z+1/2'
'x+1/2, -y+1/2, -z'

loop_
_atom_site_label
_atom_site_type_symbol
_atom_site_fract_x
_atom_site_fract_y
_atom_site_fract_z
_atom_site_U_iso_or_equiv
_atom_site_adp_type
_atom_site_occupancy
_atom_site_site_symmetry_order
_atom_site_calc_flag
_atom_site_refinement_flags_posn
_atom_site_refinement_flags_adp
_atom_site_refinement_flags_occupancy
_atom_site_disorder_assembly
_atom_site_disorder_group
C1 C -0.4139(2) -0.52344(16) -0.72337(15) 0.0361(5) Uani 1 1 d . . . . .
C2 C -0.0706(3) -0.64782(18) -0.75663(14) 0.0399(5) Uani 1 1 d . . . . .
C3 C -0.3427(3) -0.49468(16) -0.80570(15) 0.0368(5) Uani 1 1 d . . . . .
C4 C -0.1969(3) -0.71785(17) -0.74157(16) 0.0422(5) Uani 1 1 d . . . . .
C5 C -0.3652(3) -0.47179(19) -0.64564(15) 0.0466(6) Uani 1 1 d . . . . .
H5 H -0.4137 -0.4872 -0.5920 0.056 Uiso 1 1 calc R . . . .
C6 C 0.0095(3) -0.6058(2) -0.68240(18) 0.0491(6) Uani 1 1 d . . . . .
H6 H 0.0941 -0.5613 -0.6910 0.059 Uiso 1 1 calc R . . . .
C7 C -0.2025(3) -0.43202(17) -0.80345(17) 0.0461(6) Uani 1 1 d . . . . .
C8 C -0.5263(3) -0.6052(2) -0.72234(18) 0.0474(6) Uani 1 1 d . . . . .
C9 C -0.2487(4) -0.40010(19) -0.64813(18) 0.0554(7) Uani 1 1 d . . . . .
H9 H -0.2260 -0.3619 -0.5979 0.067 Uiso 1 1 calc R . . . .
C10 C -0.1636(3) -0.38383(18) -0.7256(2) 0.0563(7) Uani 1 1 d . . . . .
H10 H -0.0779 -0.3391 -0.7248 0.068 Uiso 1 1 calc R . . . .
C11 C -0.2617(3) -0.72630(19) -0.65380(17) 0.0506(6) Uani 1 1 d . . . . .
C12 C -0.1762(4) -0.6869(2) -0.58472(16) 0.0569(7) Uani 1 1 d . . . . .
H12 H -0.2112 -0.6978 -0.5272 0.068 Uiso 1 1 calc R . . . .
C13 C -0.2559(4) -0.7742(2) -0.8154(2) 0.0610(7) Uani 1 1 d . . . . .
H13 H -0.3373 -0.8212 -0.8074 0.073 Uiso 1 1 calc R . . . .
C14 C -0.0366(4) -0.6302(2) -0.59868(17) 0.0559(7) Uani 1 1 d . . . . .
H14 H 0.0243 -0.6093 -0.5506 0.067 Uiso 1 1 calc R . . . .
C15 C -0.4104(3) -0.5321(2) -0.88505(17) 0.0528(7) Uani 1 1 d . . . . .
H15 H -0.3683 -0.5124 -0.9393 0.063 Uiso 1 1 calc R . . . .
C16 C -0.0305(3) -0.6200(2) -0.84628(16) 0.0519(7) Uani 1 1 d . . . . .
C17 C -0.5909(3) -0.6367(2) -0.8012(2) 0.0646(8) Uani 1 1 d . . . . .
H17 H -0.6714 -0.6852 -0.8009 0.078 Uiso 1 1 calc R . . . .
C18 C -0.0847(4) -0.4328(2) -0.8789(2) 0.0646(8) Uani 1 1 d . . . . .
H18A H -0.0339 -0.3666 -0.8830 0.078 Uiso 1 1 calc R . . . .
H18B H -0.1405 -0.4451 -0.9341 0.078 Uiso 1 1 calc R . . . .
C19 C -0.5495(4) -0.6702(2) -0.6401(2) 0.0644(8) Uani 1 1 d . . . . .
H19A H -0.6577 -0.6955 -0.6384 0.077 Uiso 1 1 calc R . . . .
H19B H -0.5321 -0.6289 -0.5877 0.077 Uiso 1 1 calc R . . . .
C20 C -0.1936(5) -0.7593(3) -0.8975(2) 0.0729(10) Uani 1 1 d . . . . .
H20 H -0.2227 -0.8024 -0.9436 0.088 Uiso 1 1 calc R . . . .
C21 C -0.5375(4) -0.5970(3) -0.8822(2) 0.0663(9) Uani 1 1 d . . . . .
H21 H -0.5891 -0.6149 -0.9343 0.080 Uiso 1 1 calc R . . . .
C22 C -0.0863(4) -0.6799(3) -0.91347(18) 0.0680(9) Uani 1 1 d . . . . .
H22 H -0.0522 -0.6676 -0.9710 0.082 Uiso 1 1 calc R . . . .
C23 C -0.4321(4) -0.7615(2) -0.6400(3) 0.0707(9) Uani 1 1 d . . . . .
H23A H -0.4400 -0.7973 -0.5841 0.085 Uiso 1 1 calc R . . . .
H23B H -0.4611 -0.8086 -0.6868 0.085 Uiso 1 1 calc R . . . .
C24 C 0.0448(4) -0.5167(3) -0.8658(2) 0.0688(9) Uani 1 1 d . . . . .
H24A H 0.1092 -0.5217 -0.9189 0.083 Uiso 1 1 calc R . . . .
H24B H 0.1138 -0.4976 -0.8171 0.083 Uiso 1 1 calc R . . . .

loop_
_atom_site_aniso_label
_atom_site_aniso_U_11
_atom_site_aniso_U_22
_atom_site_aniso_U_33
_atom_site_aniso_U_23
_atom_site_aniso_U_13
_atom_site_aniso_U_12
C1 0.0268(9) 0.0362(10) 0.0454(10) 0.0005(8) -0.0007(8) 0.0059(8)
C2 0.0319(10) 0.0462(11) 0.0416(11) 0.0057(9) 0.0031(9) 0.0152(9)
C3 0.0315(10) 0.0365(10) 0.0425(10) 0.0035(9) -0.0025(8) 0.0095(9)
C4 0.0400(11) 0.0373(10) 0.0493(12) 0.0008(9) 0.0023(10) 0.0128(9)
C5 0.0500(13) 0.0461(12) 0.0436(11) -0.0042(10) 0.0007(10) 0.0091(11)
C6 0.0351(11) 0.0571(14) 0.0550(13) 0.0043(11) -0.0057(10) 0.0081(11)
C7 0.0400(12) 0.0390(11) 0.0593(13) 0.0184(10) 0.0007(11) 0.0039(10)
C8 0.0267(10) 0.0481(12) 0.0674(15) 0.0004(12) 0.0051(10) 0.0005(10)
C9 0.0628(16) 0.0404(11) 0.0631(15) -0.0142(11) -0.0145(13) 0.0005(12)
C10 0.0504(14) 0.0331(11) 0.0854(18) 0.0017(12) -0.0117(14) -0.0075(11)
C11 0.0523(14) 0.0397(11) 0.0598(14) 0.0175(10) 0.0143(12) 0.0111(11)
C12 0.0677(18) 0.0621(15) 0.0410(12) 0.0134(11) 0.0082(12) 0.0249(15)
C13 0.0533(15) 0.0516(14) 0.0780(18) -0.0167(13) -0.0066(14) 0.0101(13)
C14 0.0598(16) 0.0629(16) 0.0451(12) -0.0014(11) -0.0122(12) 0.0212(14)
C15 0.0490(14) 0.0671(16) 0.0424(11) -0.0030(11) -0.0105(10) 0.0165(14)
C16 0.0373(12) 0.0715(17) 0.0471(12) 0.0125(12) 0.0101(10) 0.0232(13)
C17 0.0324(12) 0.0635(16) 0.098(2) -0.0144(16) -0.0108(14) -0.0088(12)
C18 0.0514(15) 0.0695(18) 0.0729(18) 0.0345(15) 0.0133(14) 0.0005(15)
C19 0.0428(14) 0.0645(16) 0.0860(19) 0.0144(16) 0.0216(14) -0.0074(13)
C20 0.075(2) 0.083(2) 0.0613(16) -0.0312(16) -0.0123(16) 0.0293(19)
C21 0.0487(16) 0.082(2) 0.0677(17) -0.0242(16) -0.0276(14) 0.0121(16)
C22 0.0617(17) 0.102(2) 0.0403(12) -0.0050(14) 0.0049(12) 0.0353(19)
C23 0.0639(18) 0.0527(15) 0.095(2) 0.0244(16) 0.0267(17) -0.0025(14)
C24 0.0392(13) 0.096(2) 0.0712(17) 0.0343(17) 0.0212(13) 0.0107(15)

loop_
_atom_type_symbol
_atom_type_description
_atom_type_scat_dispersion_real
_atom_type_scat_dispersion_imag
_atom_type_scat_source
C C 0.0033 0.0016 'International Tables Vol C Tables 4.2.6.8 and 6.1.1.4'
H H 0.0000 0.0000 'International Tables Vol C Tables 4.2.6.8 and 6.1.1.4'

loop_
_geom_angle_atom_site_label_1
_geom_angle_atom_site_label_2
_geom_angle_atom_site_label_3
_geom_angle
_geom_angle_site_symmetry_1
_geom_angle_site_symmetry_3
_geom_angle_publ_flag
C5 C1 C3 118.2(2) . . ?
C5 C1 C8 122.8(2) . . ?
C8 C1 C3 119.0(2) . . ?
C4 C2 C16 119.2(2) . . ?
C6 C2 C4 118.6(2) . . ?
C6 C2 C16 122.2(2) . . ?
C1 C3 C7 118.3(2) . . ?
C15 C3 C1 118.4(2) . . ?
C15 C3 C7 123.3(2) . . ?
C2 C4 C11 118.7(2) . . ?
C2 C4 C13 118.0(2) . . ?
C13 C4 C11 123.3(3) . . ?
C9 C5 C1 121.1(2) . . ?
C14 C6 C2 120.5(3) . . ?
C3 C7 C18 121.1(3) . . ?
C10 C7 C3 118.6(2) . . ?
C10 C7 C18 119.5(3) . . ?
C1 C8 C19 121.0(2) . . ?
C17 C8 C1 118.5(3) . . ?
C17 C8 C19 119.4(3) . . ?
C5 C9 C10 120.1(2) . . ?
C7 C10 C9 121.8(2) . . ?
C4 C11 C23 120.5(3) . . ?
C12 C11 C4 118.3(2) . . ?
C12 C11 C23 120.4(3) . . ?
C11 C12 C14 121.7(2) . . ?
C20 C13 C4 120.3(3) . . ?
C6 C14 C12 120.1(3) . . ?
C21 C15 C3 120.2(3) . . ?
C2 C16 C24 120.2(3) . . ?
C22 C16 C2 118.1(3) . . ?
C22 C16 C24 120.7(3) . . ?
C8 C17 C21 121.2(3) . . ?
C7 C18 C24 111.5(2) . . ?
C8 C19 C23 110.6(2) . . ?
C13 C20 C22 120.8(3) . . ?
C15 C21 C17 120.6(2) . . ?
C16 C22 C20 121.4(3) . . ?
C11 C23 C19 111.5(2) . . ?
C16 C24 C18 111.1(2) . . ?

loop_
_geom_bond_atom_site_label_1
_geom_bond_atom_site_label_2
_geom_bond_distance
_geom_bond_site_symmetry_2
_geom_bond_publ_flag
C1 C3 1.432(3) . ?
C1 C5 1.417(3) . ?
C1 C8 1.430(3) . ?
C2 C4 1.424(3) . ?
C2 C6 1.420(4) . ?
C2 C16 1.443(3) . ?
C3 C7 1.438(3) . ?
C3 C15 1.416(3) . ?
C4 C11 1.439(3) . ?
C4 C13 1.427(4) . ?
C5 C9 1.359(4) . ?
C6 C14 1.362(4) . ?
C7 C10 1.375(4) . ?
C7 C18 1.512(4) . ?
C8 C17 1.373(4) . ?
C8 C19 1.520(4) . ?
C9 C10 1.390(4) . ?
C11 C12 1.370(4) . ?
C11 C23 1.521(4) . ?
C12 C14 1.406(5) . ?
C13 C20 1.362(5) . ?
C15 C21 1.369(5) . ?
C16 C22 1.367(4) . ?
C16 C24 1.525(5) . ?
C17 C21 1.404(5) . ?
C18 C24 1.562(4) . ?
C19 C23 1.552(4) . ?
C20 C22 1.400(5) . ?
